data_7110224
loop_
_publ_author_name
'Anne Miersch'
'Klaus Harms'
'Gerhard Hilt'

_publ_section_title
;
 Zinc-mediated addition of diethyl bromomalonate to alkynes for the
 cascade reaction towards polysubstituted pyranones and tetracarbonyl
 derivatives
;
_journal_name_full Chem.Commun.
_journal_page_first 542
_journal_paper_doi 10.1039/c3cc46788k
_journal_volume 50
_journal_year 2014
_chemical_formula_sum 'C18 H20 O4'
_chemical_formula_weight 300.34
_chemical_name_systematic
; 
 ? 
;
_space_group_crystal_system monoclinic
_space_group_IT_number 14
_space_group_name_Hall '-P 2ybc'
_space_group_name_H-M_alt 'P 1 21/c 1'
_symmetry_space_group_name_Hall '-P 2ybc'
_symmetry_space_group_name_H-M 'P 1 21/c 1'
_atom_sites_solution_hydrogens geom
_atom_sites_solution_primary direct
_atom_sites_solution_secondary difmap
_audit_creation_method SHELXL-2013
_cell_angle_alpha 90
_cell_angle_beta 104.301(2)
_cell_angle_gamma 90
_cell_formula_units_Z 4
_cell_length_a 10.7240(4)
_cell_length_b 16.7441(6)
_cell_length_c 9.1552(3)
_cell_measurement_reflns_used 143
_cell_measurement_temperature 100(2)
_cell_measurement_theta_max 21.9880
_cell_measurement_theta_min 2.6456
_cell_volume 1593.00(10)
_computing_cell_refinement 'APEX2 v2013.4-1 (Bruker AXS)'
_computing_data_collection 'BRUKER APEX II'
_computing_data_reduction 'SAINT V8.30C (Bruker AXS Inc., 2013)'
_computing_molecular_graphics 'DIAMOND (Crystal Impact)'
_computing_structure_refinement 'SHELXL-2013 (Sheldrick, 2013)'
_computing_structure_solution 'SHELXS-97 (Sheldrick, 2008)'
_diffrn_ambient_temperature 100(2)
_diffrn_detector_area_resol_mean 10.4167
_diffrn_measured_fraction_theta_full 0.999
_diffrn_measured_fraction_theta_max 1.000
_diffrn_measurement_device_type 'Bruker D8 QUEST area detector'
_diffrn_measurement_method '\w and \f scans'
_diffrn_radiation_type MoK\a
_diffrn_radiation_wavelength 0.71073
_diffrn_reflns_av_R_equivalents 0.0417
_diffrn_reflns_av_unetI/netI 0.0245
_diffrn_reflns_Laue_measured_fraction_full 0.999
_diffrn_reflns_Laue_measured_fraction_max 1.000
_diffrn_reflns_limit_h_max 12
_diffrn_reflns_limit_h_min -12
_diffrn_reflns_limit_k_max 20
_diffrn_reflns_limit_k_min -20
_diffrn_reflns_limit_l_max 11
_diffrn_reflns_limit_l_min -11
_diffrn_reflns_number 19656
_diffrn_reflns_point_group_measured_fraction_full 0.999
_diffrn_reflns_point_group_measured_fraction_max 1.000
_diffrn_reflns_theta_full 25.242
_diffrn_reflns_theta_max 25.499
_diffrn_reflns_theta_min 2.307
_diffrn_source 'microfocus sealed X-ray tube'
_exptl_absorpt_coefficient_mu 0.088
_exptl_absorpt_correction_T_max 0.99
_exptl_absorpt_correction_T_min 0.93
_exptl_absorpt_correction_type multi-scan
_exptl_absorpt_process_details 'SADABS V2012/1 (Bruker AXS Inc.)'
_exptl_crystal_colour colourless
_exptl_crystal_density_diffrn 1.252
_exptl_crystal_density_method 'not measured'
_exptl_crystal_description block
_exptl_crystal_F_000 640
_exptl_crystal_size_max 0.370
_exptl_crystal_size_mid 0.160
_exptl_crystal_size_min 0.130
_refine_diff_density_max 0.212
_refine_diff_density_min -0.183
_refine_diff_density_rms 0.038
_refine_ls_extinction_method none
_refine_ls_goodness_of_fit_ref 1.048
_refine_ls_hydrogen_treatment constr
_refine_ls_matrix_type full
_refine_ls_number_parameters 203
_refine_ls_number_reflns 2951
_refine_ls_number_restraints 0
_refine_ls_restrained_S_all 1.048
_refine_ls_R_factor_all 0.0466
_refine_ls_R_factor_gt 0.0334
_refine_ls_shift/su_max 0.000
_refine_ls_shift/su_mean 0.000
_refine_ls_structure_factor_coef Fsqd
_refine_ls_weighting_details 'w=1/[\s^2^(Fo^2^)+(0.0321P)^2^+0.6180P] where P=(Fo^2^+2Fc^2^)/3'
_refine_ls_weighting_scheme calc
_refine_ls_wR_factor_gt 0.0738
_refine_ls_wR_factor_ref 0.0801
_reflns_Friedel_coverage 0.000
_reflns_number_gt 2449
_reflns_number_total 2951
_reflns_threshold_expression 'I > 2\s(I)'
_cod_data_source_file c3cc46788k.txt
_cod_data_source_block AXM669_0m
_cod_database_code 7110224
_shelx_space_group_comment
; 
The symmetry employed for this shelxl refinement is uniquely defined 
by the following loop, which should always be used as a source of 
symmetry information in preference to the above space-group names. 
They are only intended as comments. 
;
_shelx_estimated_absorpt_t_min 0.968
_shelx_estimated_absorpt_t_max 0.989
_shelxl_version_number 2013-3

loop_
_space_group_symop_operation_xyz
'x, y, z'
'-x, y+1/2, -z+1/2'
'-x, -y, -z'
'x, -y-1/2, z-1/2'

loop_
_atom_site_label
_atom_site_type_symbol
_atom_site_fract_x
_atom_site_fract_y
_atom_site_fract_z
_atom_site_U_iso_or_equiv
_atom_site_adp_type
_atom_site_occupancy
_atom_site_site_symmetry_order
_atom_site_calc_flag
_atom_site_refinement_flags_posn
_atom_site_refinement_flags_adp
O1 O 0.57133(8) 0.27796(5) 0.27127(10) 0.0179(2) Uani 1 1 d . .
O2 O 0.53822(9) 0.40765(6) 0.28782(11) 0.0241(2) Uani 1 1 d . .
O3 O 0.78244(9) 0.48420(5) 0.15507(11) 0.0228(2) Uani 1 1 d . .
O4 O 0.81637(10) 0.49045(6) 0.40722(11) 0.0262(2) Uani 1 1 d . .
C1 C 0.61464(13) 0.35600(8) 0.28025(14) 0.0170(3) Uani 1 1 d . .
C2 C 0.74776(12) 0.36797(7) 0.27769(14) 0.0155(3) Uani 1 1 d . .
C3 C 0.82211(12) 0.30602(8) 0.25265(13) 0.0143(3) Uani 1 1 d . .
C4 C 0.76645(12) 0.22743(7) 0.23700(14) 0.0157(3) Uani 1 1 d . .
H4 H 0.8161 0.1835 0.2178 0.019 Uiso 1 1 calc R U
C5 C 0.64581(12) 0.21487(7) 0.24895(14) 0.0154(3) Uani 1 1 d . .
C6 C 0.78736(12) 0.45400(8) 0.29069(15) 0.0172(3) Uani 1 1 d . .
C7 C 0.81831(14) 0.56792(8) 0.14927(18) 0.0288(4) Uani 1 1 d . .
H7A H 0.7902 0.5982 0.2284 0.035 Uiso 1 1 calc R U
H7B H 0.7744 0.5908 0.0502 0.035 Uiso 1 1 calc R U
C8 C 0.96132(15) 0.57594(9) 0.17273(19) 0.0314(4) Uani 1 1 d . .
H8A H 0.9828 0.6316 0.1569 0.047 Uiso 1 1 calc R U
H8B H 0.9903 0.5416 0.1009 0.047 Uiso 1 1 calc R U
H8C H 1.0042 0.5598 0.2758 0.047 Uiso 1 1 calc R U
C9 C 0.95739(12) 0.31584(7) 0.24194(14) 0.0147(3) Uani 1 1 d . .
C10 C 1.04105(12) 0.36985(7) 0.33367(14) 0.0159(3) Uani 1 1 d . .
H10 H 1.0112 0.4018 0.4038 0.019 Uiso 1 1 calc R U
C11 C 1.16711(13) 0.37713(8) 0.32295(15) 0.0179(3) Uani 1 1 d . .
H11 H 1.2228 0.4145 0.3849 0.021 Uiso 1 1 calc R U
C12 C 1.21247(13) 0.33031(8) 0.22262(15) 0.0202(3) Uani 1 1 d . .
H12 H 1.2994 0.3349 0.2167 0.024 Uiso 1 1 calc R U
C13 C 1.13033(13) 0.27666(8) 0.13077(16) 0.0209(3) Uani 1 1 d . .
H13 H 1.1608 0.2448 0.0610 0.025 Uiso 1 1 calc R U
C14 C 1.00399(13) 0.26938(8) 0.14055(15) 0.0178(3) Uani 1 1 d . .
H14 H 0.9485 0.2323 0.0775 0.021 Uiso 1 1 calc R U
C15 C 0.57508(12) 0.13660(8) 0.24359(15) 0.0176(3) Uani 1 1 d . .
C16 C 0.65957(14) 0.06737(8) 0.21630(17) 0.0253(3) Uani 1 1 d . .
H16A H 0.6827 0.0755 0.1203 0.038 Uiso 1 1 calc R U
H16B H 0.6122 0.0171 0.2128 0.038 Uiso 1 1 calc R U
H16C H 0.7380 0.0652 0.2983 0.038 Uiso 1 1 calc R U
C17 C 0.45083(13) 0.13948(8) 0.11645(16) 0.0220(3) Uani 1 1 d . .
H17A H 0.4724 0.1494 0.0201 0.033 Uiso 1 1 calc R U
H17B H 0.3954 0.1825 0.1365 0.033 Uiso 1 1 calc R U
H17C H 0.4055 0.0884 0.1118 0.033 Uiso 1 1 calc R U
C18 C 0.54028(14) 0.12418(9) 0.39481(16) 0.0240(3) Uani 1 1 d . .
H18A H 0.4937 0.0736 0.3925 0.036 Uiso 1 1 calc R U
H18B H 0.4857 0.1683 0.4123 0.036 Uiso 1 1 calc R U
H18C H 0.6192 0.1226 0.4762 0.036 Uiso 1 1 calc R U

loop_
_atom_site_aniso_label
_atom_site_aniso_U_11
_atom_site_aniso_U_22
_atom_site_aniso_U_33
_atom_site_aniso_U_23
_atom_site_aniso_U_13
_atom_site_aniso_U_12
O1 0.0136(5) 0.0166(5) 0.0249(5) -0.0005(4) 0.0075(4) -0.0002(4)
O2 0.0196(5) 0.0194(5) 0.0366(6) -0.0004(4) 0.0129(4) 0.0048(4)
O3 0.0239(5) 0.0187(5) 0.0243(5) 0.0042(4) 0.0034(4) -0.0058(4)
O4 0.0309(6) 0.0224(5) 0.0277(6) -0.0090(4) 0.0116(4) -0.0025(4)
C1 0.0183(7) 0.0175(7) 0.0159(7) -0.0002(5) 0.0054(5) 0.0004(5)
C2 0.0152(6) 0.0168(7) 0.0146(6) 0.0000(5) 0.0042(5) -0.0008(5)
C3 0.0132(6) 0.0187(7) 0.0106(6) 0.0014(5) 0.0022(5) -0.0002(5)
C4 0.0136(7) 0.0149(6) 0.0189(7) -0.0010(5) 0.0048(5) 0.0008(5)
C5 0.0152(7) 0.0160(7) 0.0146(6) 0.0010(5) 0.0027(5) 0.0025(5)
C6 0.0119(6) 0.0184(7) 0.0226(7) -0.0004(6) 0.0066(5) 0.0027(5)
C7 0.0281(8) 0.0172(7) 0.0397(9) 0.0075(6) 0.0055(7) -0.0061(6)
C8 0.0292(9) 0.0251(8) 0.0418(9) -0.0031(7) 0.0123(7) -0.0097(6)
C9 0.0144(6) 0.0133(6) 0.0162(6) 0.0037(5) 0.0035(5) 0.0006(5)
C10 0.0170(7) 0.0137(6) 0.0165(7) 0.0016(5) 0.0035(5) 0.0007(5)
C11 0.0156(7) 0.0173(7) 0.0190(7) 0.0018(5) 0.0008(5) -0.0035(5)
C12 0.0127(7) 0.0234(7) 0.0249(7) 0.0036(6) 0.0054(6) -0.0015(5)
C13 0.0177(7) 0.0238(7) 0.0233(7) -0.0035(6) 0.0087(6) 0.0007(5)
C14 0.0162(7) 0.0179(7) 0.0192(7) -0.0024(5) 0.0040(5) -0.0022(5)
C15 0.0136(7) 0.0183(7) 0.0208(7) 0.0004(5) 0.0042(5) -0.0027(5)
C16 0.0198(7) 0.0152(7) 0.0421(9) -0.0011(6) 0.0098(7) -0.0032(5)
C17 0.0158(7) 0.0270(7) 0.0223(7) -0.0017(6) 0.0031(6) -0.0054(6)
C18 0.0221(7) 0.0275(8) 0.0221(7) 0.0046(6) 0.0052(6) -0.0046(6)

loop_
_atom_type_symbol
_atom_type_description
_atom_type_scat_dispersion_real
_atom_type_scat_dispersion_imag
_atom_type_scat_source
C C 0.0033 0.0016 'International Tables Vol C Tables 4.2.6.8 and 6.1.1.4'
H H 0.0000 0.0000 'International Tables Vol C Tables 4.2.6.8 and 6.1.1.4'
O O 0.0106 0.0060 'International Tables Vol C Tables 4.2.6.8 and 6.1.1.4'

loop_
_geom_angle_atom_site_label_1
_geom_angle_atom_site_label_2
_geom_angle_atom_site_label_3
_geom_angle
C5 O1 C1 122.56(10)
C6 O3 C7 116.72(11)
O2 C1 O1 117.28(12)
O2 C1 C2 126.09(12)
O1 C1 C2 116.62(11)
C3 C2 C1 121.20(12)
C3 C2 C6 125.42(12)
C1 C2 C6 113.15(11)
C2 C3 C4 117.91(12)
C2 C3 C9 123.24(12)
C4 C3 C9 118.85(11)
C5 C4 C3 121.36(12)
C5 C4 H4 119.3
C3 C4 H4 119.3
C4 C5 O1 120.05(11)
C4 C5 C15 128.36(12)
O1 C5 C15 111.58(11)
O4 C6 O3 125.30(12)
O4 C6 C2 124.41(12)
O3 C6 C2 110.27(11)
O3 C7 C8 110.50(12)
O3 C7 H7A 109.6
C8 C7 H7A 109.6
O3 C7 H7B 109.6
C8 C7 H7B 109.6
H7A C7 H7B 108.1
C7 C8 H8A 109.5
C7 C8 H8B 109.5
H8A C8 H8B 109.5
C7 C8 H8C 109.5
H8A C8 H8C 109.5
H8B C8 H8C 109.5
C14 C9 C10 118.56(12)
C14 C9 C3 119.86(11)
C10 C9 C3 121.57(12)
C11 C10 C9 120.47(12)
C11 C10 H10 119.8
C9 C10 H10 119.8
C12 C11 C10 120.43(12)
C12 C11 H11 119.8
C10 C11 H11 119.8
C11 C12 C13 119.64(13)
C11 C12 H12 120.2
C13 C12 H12 120.2
C14 C13 C12 120.17(13)
C14 C13 H13 119.9
C12 C13 H13 119.9
C13 C14 C9 120.73(12)
C13 C14 H14 119.6
C9 C14 H14 119.6
C5 C15 C16 110.50(11)
C5 C15 C18 108.70(11)
C16 C15 C18 109.31(11)
C5 C15 C17 109.38(11)
C16 C15 C17 109.73(11)
C18 C15 C17 109.19(11)
C15 C16 H16A 109.5
C15 C16 H16B 109.5
H16A C16 H16B 109.5
C15 C16 H16C 109.5
H16A C16 H16C 109.5
H16B C16 H16C 109.5
C15 C17 H17A 109.5
C15 C17 H17B 109.5
H17A C17 H17B 109.5
C15 C17 H17C 109.5
H17A C17 H17C 109.5
H17B C17 H17C 109.5
C15 C18 H18A 109.5
C15 C18 H18B 109.5
H18A C18 H18B 109.5
C15 C18 H18C 109.5
H18A C18 H18C 109.5
H18B C18 H18C 109.5

loop_
_geom_bond_atom_site_label_1
_geom_bond_atom_site_label_2
_geom_bond_distance
O1 C5 1.3698(15)
O1 C1 1.3824(15)
O2 C1 1.2051(16)
O3 C6 1.3295(16)
O3 C7 1.4581(16)
O4 C6 1.2015(16)
C1 C2 1.4475(18)
C2 C3 1.3618(18)
C2 C6 1.4982(18)
C3 C4 1.4374(17)
C3 C9 1.4872(18)
C4 C5 1.3416(18)
C4 H4 0.9500
C5 C15 1.5090(18)
C7 C8 1.501(2)
C7 H7A 0.9900
C7 H7B 0.9900
C8 H8A 0.9800
C8 H8B 0.9800
C8 H8C 0.9800
C9 C14 1.3948(19)
C9 C10 1.3985(18)
C10 C11 1.3847(19)
C10 H10 0.9500
C11 C12 1.384(2)
C11 H11 0.9500
C12 C13 1.3871(19)
C12 H12 0.9500
C13 C14 1.3851(19)
C13 H13 0.9500
C14 H14 0.9500
C15 C16 1.5293(19)
C15 C18 1.5344(19)
C15 C17 1.5383(18)
C16 H16A 0.9800
C16 H16B 0.9800
C16 H16C 0.9800
C17 H17A 0.9800
C17 H17B 0.9800
C17 H17C 0.9800
C18 H18A 0.9800
C18 H18B 0.9800
C18 H18C 0.9800

loop_
_geom_torsion_atom_site_label_1
_geom_torsion_atom_site_label_2
_geom_torsion_atom_site_label_3
_geom_torsion_atom_site_label_4
_geom_torsion
C5 O1 C1 O2 174.14(11)
C5 O1 C1 C2 -5.10(17)
O2 C1 C2 C3 -172.86(13)
O1 C1 C2 C3 6.30(18)
O2 C1 C2 C6 1.89(19)
O1 C1 C2 C6 -178.96(10)
C1 C2 C3 C4 -3.35(18)
C6 C2 C3 C4 -177.42(12)
C1 C2 C3 C9 177.09(11)
C6 C2 C3 C9 3.0(2)
C2 C3 C4 C5 -1.04(18)
C9 C3 C4 C5 178.53(12)
C3 C4 C5 O1 2.31(19)
C3 C4 C5 C15 -176.61(12)
C1 O1 C5 C4 0.95(18)
C1 O1 C5 C15 -179.96(11)
C7 O3 C6 O4 1.52(19)
C7 O3 C6 C2 179.92(11)
C3 C2 C6 O4 -105.09(16)
C1 C2 C6 O4 80.43(16)
C3 C2 C6 O3 76.50(16)
C1 C2 C6 O3 -97.98(13)
C6 O3 C7 C8 85.85(16)
C2 C3 C9 C14 -143.73(13)
C4 C3 C9 C14 36.72(17)
C2 C3 C9 C10 37.53(18)
C4 C3 C9 C10 -142.02(12)
C14 C9 C10 C11 0.38(18)
C3 C9 C10 C11 179.13(11)
C9 C10 C11 C12 -0.82(19)
C10 C11 C12 C13 1.0(2)
C11 C12 C13 C14 -0.7(2)
C12 C13 C14 C9 0.2(2)
C10 C9 C14 C13 -0.09(19)
C3 C9 C14 C13 -178.87(12)
C4 C5 C15 C16 -1.83(19)
O1 C5 C15 C16 179.18(11)
C4 C5 C15 C18 118.13(15)
O1 C5 C15 C18 -60.87(13)
C4 C5 C15 C17 -122.73(14)
O1 C5 C15 C17 58.27(14)
